data_2210343
loop_
_publ_author_name
'Yao-Cheng Shi'
'Bei-Bei Zhu'
'Chun-Xia Sui'

_publ_section_title
;
 3-Ferrocenyl-5-methyl-1<i>H</i>-pyrazole
;
_journal_coeditor_code NG2067
_journal_issue 9
_journal_name_full 'Acta Crystallographica Section E'
_journal_page_first m2389
_journal_page_last m2391
_journal_paper_doi 10.1107/S1600536806034143
_journal_volume 62
_journal_year 2006
_chemical_formula_iupac '[Fe (C5 H5) (C9 H9 N2)]'
_chemical_formula_moiety 'C14 H14 Fe N2'
_chemical_formula_sum 'C14 H14 Fe N2'
_chemical_formula_weight 266.12
_chemical_name_systematic
;
3-Ferrocenyl-5-methyl-1H-pyrazole
;
_space_group_IT_number 2
_space_group_name_Hall '-P 1'
_symmetry_cell_setting triclinic
_symmetry_space_group_name_Hall '-P 1'
_symmetry_space_group_name_H-M 'P -1'
_atom_sites_solution_hydrogens geom
_atom_sites_solution_primary direct
_atom_sites_solution_secondary difmap
_audit_creation_method SHELXL-97
_cell_angle_alpha 70.99(3)
_cell_angle_beta 78.50(3)
_cell_angle_gamma 86.16(3)
_cell_formula_units_Z 8
_cell_length_a 11.533(2)
_cell_length_b 13.375(3)
_cell_length_c 17.109(3)
_cell_measurement_reflns_used 25
_cell_measurement_temperature 295
_cell_measurement_theta_max 12
_cell_measurement_theta_min 10
_cell_volume 2445.1(10)
_computing_cell_refinement 'CAD-4 Software'
_computing_data_collection 'CAD-4 Software (Enraf--Nonius, 1989)'
_computing_data_reduction 'XCAD4 (Harms & Wocadlo, 1995)'
_computing_molecular_graphics 'PLATON (Spek, 2003)'
_computing_publication_material PLATON
_computing_structure_refinement 'SHELXL97 (Sheldrick, 1997)'
_computing_structure_solution 'SHELXS97 (Sheldrick, 1997)'
_diffrn_ambient_temperature 295
_diffrn_measured_fraction_theta_full 1.000
_diffrn_measured_fraction_theta_max 1.000
_diffrn_measurement_device_type 'Enraf--Nonius CAD-4'
_diffrn_measurement_method \w/2\q
_diffrn_radiation_monochromator graphite
_diffrn_radiation_source 'fine-focus sealed tube'
_diffrn_radiation_type MoK\a
_diffrn_radiation_wavelength 0.71073
_diffrn_reflns_av_R_equivalents 0.0310
_diffrn_reflns_av_sigmaI/netI 0.0621
_diffrn_reflns_limit_h_max 14
_diffrn_reflns_limit_h_min 0
_diffrn_reflns_limit_k_max 16
_diffrn_reflns_limit_k_min -16
_diffrn_reflns_limit_l_max 21
_diffrn_reflns_limit_l_min -20
_diffrn_reflns_number 10086
_diffrn_reflns_theta_full 25.98
_diffrn_reflns_theta_max 25.98
_diffrn_reflns_theta_min 1.28
_diffrn_standards_decay_% 0
_diffrn_standards_interval_count 200
_diffrn_standards_interval_time 120
_diffrn_standards_number 3
_exptl_absorpt_coefficient_mu 1.210
_exptl_absorpt_correction_T_max 0.8821
_exptl_absorpt_correction_T_min 0.7434
_exptl_absorpt_correction_type psi-scan
_exptl_absorpt_process_details 'via \y scan (North <i>et al.</i>,  1968)'
_exptl_crystal_colour Orange-yellow
_exptl_crystal_density_diffrn 1.446
_exptl_crystal_density_method 'not measured'
_exptl_crystal_description Prism
_exptl_crystal_F_000 1104
_exptl_crystal_size_max 0.40
_exptl_crystal_size_mid 0.20
_exptl_crystal_size_min 0.10
_refine_diff_density_max 0.501
_refine_diff_density_min -0.687
_refine_ls_extinction_method none
_refine_ls_goodness_of_fit_ref 1.043
_refine_ls_hydrogen_treatment mixed
_refine_ls_matrix_type full
_refine_ls_number_parameters 629
_refine_ls_number_reflns 9581
_refine_ls_number_restraints 1
_refine_ls_restrained_S_all 1.043
_refine_ls_R_factor_all 0.0980
_refine_ls_R_factor_gt 0.0584
_refine_ls_shift/su_max 0.000
_refine_ls_shift/su_mean 0.000
_refine_ls_structure_factor_coef Fsqd
_refine_ls_weighting_details 'calc w=1/[\s^2^(Fo^2^)+(0.0702P)^2^+0.8041P] where P=(Fo^2^+2Fc^2^)/3'
_refine_ls_weighting_scheme calc
_refine_ls_wR_factor_gt 0.1315
_refine_ls_wR_factor_ref 0.1518
_reflns_number_gt 6355
_reflns_number_total 9581
_reflns_threshold_expression I>2\s(I)
_cod_data_source_file ng2067.cif
_cod_data_source_block I
_cod_depositor_comments
;
The following automatic conversions were performed:
'_symmetry_cell_setting' value 'Triclinic' changed to 'triclinic'
according to '/home/saulius/struct/CIF-dictionaries/cif_core.dic'
dictionary named 'cif_core.dic' version 2.4.1 from
2010-06-29.

'_exptl_absorpt_correction_type' value 'psi scan' changed to
'psi-scan' according to
'/home/saulius/struct/CIF-dictionaries/cif_core.dic' dictionary named
'cif_core.dic' version 2.4.1 from 2010-06-29.

Automatic conversion script
Id: cif_fix_enum 1527 2010-12-29 10:47:43Z saulius 

The following automatic conversions were performed:

'_symmetry_cell_setting' value 'Triclinic' changed to 'triclinic'
according to /home/saulius/struct/CIF-dictionaries/cif_core.dic
dictionary named 'cif_core.dic' version 2.4.1 from
2010-06-29.

'_exptl_absorpt_correction_type' value 'psi scan'
changed to 'psi-scan' according to
/home/saulius/struct/CIF-dictionaries/cif_core.dic dictionary named
'cif_core.dic' version 2.4.1 from 2010-06-29.

Automatic conversion script
Id: cif_fix_values 1715 2011-07-08 13:25:40Z adriana 
;
_cod_database_code 2210343
_cod_database_fobs_code 2210343

loop_
_symmetry_equiv_pos_as_xyz
'x, y, z'
'-x, -y, -z'

loop_
_atom_site_type_symbol
_atom_site_label
_atom_site_fract_x
_atom_site_fract_y
_atom_site_fract_z
_atom_site_U_iso_or_equiv
_atom_site_adp_type
_atom_site_calc_flag
_atom_site_refinement_flags
_atom_site_occupancy
Fe Fe1 0.51859(5) 0.84995(5) 0.16719(4) 0.04227(18) Uani d . 1
N N1 0.6874(3) 0.5898(3) 0.4140(2) 0.0449(9) Uani d . 1
N N2 0.6747(3) 0.6162(3) 0.3322(2) 0.0434(9) Uani d D 1
C C1 0.5696(5) 0.6034(4) 0.5472(3) 0.0608(14) Uani d . 1
H H1A 0.6159 0.5444 0.5737 0.091 Uiso calc R 1
H H1B 0.4875 0.5904 0.5720 0.091 Uiso calc R 1
H H1C 0.5942 0.6662 0.5549 0.091 Uiso calc R 1
C C2 0.5871(4) 0.6179(4) 0.4553(3) 0.0460(11) Uani d . 1
C C3 0.5095(4) 0.6618(4) 0.3995(3) 0.0496(12) Uani d . 1
H H3 0.4336 0.6872 0.4127 0.060 Uiso calc R 1
C C4 0.5670(4) 0.6599(3) 0.3216(3) 0.0414(11) Uani d . 1
C C5 0.5290(4) 0.6958(3) 0.2409(3) 0.0415(11) Uani d . 1
C C6 0.4098(4) 0.7236(4) 0.2300(3) 0.0514(13) Uani d . 1
H H6 0.3450 0.7211 0.2729 0.062 Uiso calc R 1
C C7 0.4075(5) 0.7554(4) 0.1434(4) 0.0631(15) Uani d . 1
H H7 0.3407 0.7771 0.1194 0.076 Uiso calc R 1
C C8 0.5236(5) 0.7489(4) 0.0991(4) 0.0621(14) Uani d . 1
H H8 0.5467 0.7666 0.0410 0.075 Uiso calc R 1
C C9 0.5984(4) 0.7108(4) 0.1591(3) 0.0506(12) Uani d . 1
H H9 0.6791 0.6978 0.1470 0.061 Uiso calc R 1
C C10 0.6463(5) 0.9592(4) 0.1467(3) 0.0562(13) Uani d . 1
H H10 0.7276 0.9497 0.1333 0.067 Uiso calc R 1
C C11 0.5788(5) 0.9368(4) 0.2282(3) 0.0526(13) Uani d . 1
H H11 0.6073 0.9088 0.2781 0.063 Uiso calc R 1
C C12 0.4603(5) 0.9640(4) 0.2213(3) 0.0565(13) Uani d . 1
H H12 0.3968 0.9581 0.2657 0.068 Uiso calc R 1
C C13 0.4553(5) 1.0018(4) 0.1351(4) 0.0643(15) Uani d . 1
H H13 0.3875 1.0250 0.1128 0.077 Uiso calc R 1
C C14 0.5696(5) 0.9989(4) 0.0884(3) 0.0632(15) Uani d . 1
H H14 0.5910 1.0192 0.0300 0.076 Uiso calc R 1
Fe Fe2 0.98426(6) 0.77488(5) 0.02310(4) 0.04375(19) Uani d . 1
N N4 0.8839(3) 0.5497(3) 0.2363(2) 0.0389(8) Uani d . 1
N N3 0.8948(3) 0.4439(3) 0.2695(3) 0.0422(9) Uani d . 1
C C15 1.0311(5) 0.2933(4) 0.2726(4) 0.0663(15) Uani d . 1
H H15A 1.0598 0.2773 0.3243 0.100 Uiso calc R 1
H H15B 1.0913 0.2773 0.2308 0.100 Uiso calc R 1
H H15C 0.9620 0.2516 0.2819 0.100 Uiso calc R 1
C C16 1.0000(4) 0.4078(3) 0.2429(3) 0.0404(10) Uani d . 1
C C17 1.0649(4) 0.4950(4) 0.1896(3) 0.0455(11) Uani d . 1
H H17 1.1427 0.4960 0.1612 0.055 Uiso calc R 1
C C18 0.9896(3) 0.5812(3) 0.1875(2) 0.0326(9) Uani d . 1
C C19 1.0136(4) 0.6930(3) 0.1413(3) 0.0372(10) Uani d . 1
C C20 1.1217(4) 0.7340(4) 0.0864(3) 0.0491(12) Uani d . 1
H H20 1.1879 0.6947 0.0734 0.059 Uiso calc R 1
C C21 1.1103(5) 0.8458(4) 0.0550(3) 0.0587(15) Uani d . 1
H H21 1.1680 0.8926 0.0179 0.070 Uiso calc R 1
C C22 0.9963(5) 0.8735(4) 0.0899(3) 0.0554(13) Uani d . 1
H H22 0.9657 0.9417 0.0797 0.066 Uiso calc R 1
C C23 0.9371(4) 0.7803(3) 0.1428(3) 0.0418(11) Uani d . 1
H H23 0.8605 0.7764 0.1737 0.050 Uiso calc R 1
C C24 1.0273(7) 0.7860(11) -0.0991(4) 0.114(4) Uani d . 1
H H24 1.1011 0.8065 -0.1328 0.137 Uiso calc R 1
C C25 0.9314(9) 0.8529(6) -0.0873(4) 0.101(3) Uani d . 1
H H25 0.9288 0.9259 -0.1119 0.121 Uiso calc R 1
C C26 0.8404(6) 0.7882(7) -0.0313(4) 0.082(2) Uani d . 1
H H26 0.7656 0.8105 -0.0112 0.099 Uiso calc R 1
C C27 0.8803(8) 0.6876(6) -0.0113(4) 0.091(2) Uani d . 1
H H27 0.8371 0.6287 0.0250 0.109 Uiso calc R 1
C C28 0.9925(9) 0.6859(8) -0.0524(6) 0.109(3) Uani d . 1
H H28 1.0389 0.6256 -0.0492 0.131 Uiso calc R 1
Fe Fe3 1.02652(6) 0.07421(5) 0.63388(4) 0.04404(19) Uani d . 1
N N5 0.8211(3) 0.4335(3) 0.5232(2) 0.0410(9) Uani d . 1
N N6 0.8175(3) 0.3299(3) 0.5301(2) 0.0374(8) Uani d . 1
C C29 0.8853(5) 0.5563(4) 0.5879(3) 0.0563(13) Uani d . 1
H H29A 0.8820 0.6079 0.5341 0.085 Uiso calc R 1
H H29B 0.9605 0.5606 0.6026 0.085 Uiso calc R 1
H H29C 0.8232 0.5697 0.6297 0.085 Uiso calc R 1
C C30 0.8704(4) 0.4488(3) 0.5835(3) 0.0413(10) Uani d . 1
C C31 0.9000(4) 0.3507(3) 0.6322(3) 0.0417(11) Uani d . 1
H H31 0.9352 0.3350 0.6792 0.050 Uiso calc R 1
C C32 0.8666(3) 0.2790(3) 0.5972(3) 0.0357(10) Uani d . 1
C C33 0.8755(4) 0.1637(3) 0.6228(3) 0.0402(10) Uani d . 1
C C34 0.8918(4) 0.1013(4) 0.5682(3) 0.0495(12) Uani d . 1
H H34 0.9003 0.1283 0.5068 0.059 Uiso calc R 1
C C35 0.8950(5) -0.0062(4) 0.6175(4) 0.0592(14) Uani d . 1
H H35 0.9056 -0.0666 0.5961 0.071 Uiso calc R 1
C C36 0.8801(5) -0.0119(4) 0.7021(4) 0.0625(15) Uani d . 1
H H36 0.8788 -0.0769 0.7500 0.075 Uiso calc R 1
C C37 0.8692(4) 0.0929(4) 0.7067(3) 0.0487(12) Uani d . 1
H H37 0.8584 0.1128 0.7580 0.058 Uiso calc R 1
C C38 1.1792(5) 0.1323(7) 0.5541(5) 0.097(2) Uani d . 1
H H38 1.1863 0.1751 0.4948 0.116 Uiso calc R 1
C C39 1.1865(5) 0.0251(6) 0.5840(5) 0.083(2) Uani d . 1
H H39 1.1992 -0.0222 0.5498 0.099 Uiso calc R 1
C C40 1.1719(5) -0.0063(5) 0.6714(5) 0.081(2) Uani d . 1
H H40 1.1745 -0.0788 0.7098 0.097 Uiso calc R 1
C C41 1.1568(5) 0.0872(8) 0.6932(5) 0.098(3) Uani d . 1
H H41 1.1461 0.0916 0.7503 0.117 Uiso calc R 1
C C42 1.1622(6) 0.1710(6) 0.6208(8) 0.101(3) Uani d . 1
H H42 1.1552 0.2458 0.6170 0.121 Uiso calc R 1
Fe Fe4 0.51868(6) 0.35122(6) 0.16261(4) 0.04432(19) Uani d . 1
N N7 0.6857(3) 0.2463(3) 0.4364(2) 0.0379(9) Uani d . 1
N N8 0.7093(3) 0.2990(3) 0.3532(2) 0.0370(8) Uani d . 1
C C43 0.5647(6) 0.1003(4) 0.5437(3) 0.0706(17) Uani d . 1
H H43A 0.6013 0.0319 0.5523 0.106 Uiso calc R 1
H H43B 0.4803 0.0928 0.5542 0.106 Uiso calc R 1
H H43C 0.5860 0.1324 0.5815 0.106 Uiso calc R 1
C C44 0.6062(4) 0.1686(3) 0.4548(3) 0.0420(11) Uani d . 1
C C45 0.5782(4) 0.1705(3) 0.3802(3) 0.0428(11) Uani d . 1
H H45 0.5259 0.1260 0.3727 0.051 Uiso calc R 1
C C46 0.6437(3) 0.2526(3) 0.3179(3) 0.0341(9) Uani d . 1
C C47 0.6523(4) 0.2871(3) 0.2268(3) 0.0389(10) Uani d . 1
C C48 0.6842(4) 0.3896(4) 0.1692(3) 0.0522(13) Uani d . 1
H H48 0.7037 0.4475 0.1828 0.063 Uiso calc R 1
C C49 0.6808(4) 0.3875(5) 0.0877(3) 0.0660(16) Uani d . 1
H H49 0.6986 0.4439 0.0381 0.079 Uiso calc R 1
C C50 0.6456(5) 0.2850(5) 0.0938(3) 0.0631(15) Uani d . 1
H H50 0.6355 0.2628 0.0495 0.076 Uiso calc R 1
C C51 0.6291(4) 0.2237(4) 0.1787(3) 0.0512(12) Uani d . 1
H H51 0.6066 0.1530 0.2003 0.061 Uiso calc R 1
C C52 0.3505(5) 0.2977(6) 0.1874(5) 0.083(2) Uani d . 1
H H52 0.3288 0.2284 0.1970 0.100 Uiso calc R 1
C C53 0.3680(5) 0.3424(6) 0.2487(4) 0.0762(18) Uani d . 1
H H53 0.3604 0.3072 0.3062 0.091 Uiso calc R 1
C C54 0.3980(5) 0.4469(6) 0.2087(4) 0.0767(19) Uani d . 1
H H54 0.4133 0.4946 0.2346 0.092 Uiso calc R 1
C C55 0.4018(5) 0.4697(5) 0.1221(4) 0.0748(17) Uani d . 1
H H55 0.4208 0.5344 0.0806 0.090 Uiso calc R 1
C C56 0.3720(5) 0.3777(6) 0.1098(4) 0.0773(19) Uani d . 1
H H56 0.3672 0.3705 0.0583 0.093 Uiso calc R 1
H H3N 0.832(6) 0.410(5) 0.296(4) 0.093 Uiso d . 1
H H5N 0.799(6) 0.480(5) 0.483(4) 0.093 Uiso d . 1
H H2N 0.732(4) 0.603(5) 0.298(3) 0.093 Uiso d D 1
H H7N 0.714(5) 0.270(5) 0.471(4) 0.093 Uiso d . 1

loop_
_atom_site_aniso_label
_atom_site_aniso_U_11
_atom_site_aniso_U_22
_atom_site_aniso_U_33
_atom_site_aniso_U_12
_atom_site_aniso_U_13
_atom_site_aniso_U_23
Fe1 0.0300(3) 0.0514(4) 0.0457(4) 0.0000(3) -0.0166(3) -0.0105(3)
N1 0.038(2) 0.042(2) 0.047(2) 0.0070(17) -0.0062(18) -0.0059(18)
N2 0.026(2) 0.046(2) 0.049(2) 0.0049(17) -0.0029(17) -0.0071(19)
C1 0.056(3) 0.069(4) 0.052(3) 0.016(3) -0.009(3) -0.017(3)
C2 0.038(3) 0.041(3) 0.055(3) 0.008(2) -0.005(2) -0.013(2)
C3 0.035(3) 0.052(3) 0.055(3) 0.009(2) -0.005(2) -0.011(2)
C4 0.027(2) 0.039(2) 0.054(3) 0.0009(19) -0.006(2) -0.011(2)
C5 0.030(2) 0.042(3) 0.052(3) -0.0009(19) -0.009(2) -0.014(2)
C6 0.027(2) 0.053(3) 0.076(4) -0.004(2) -0.014(2) -0.019(3)
C7 0.045(3) 0.073(4) 0.083(4) -0.001(3) -0.035(3) -0.028(3)
C8 0.057(3) 0.079(4) 0.062(3) -0.001(3) -0.022(3) -0.030(3)
C9 0.038(3) 0.061(3) 0.059(3) 0.005(2) -0.017(2) -0.023(3)
C10 0.043(3) 0.052(3) 0.066(4) -0.012(2) -0.014(3) -0.003(3)
C11 0.057(3) 0.048(3) 0.056(3) -0.006(2) -0.029(3) -0.010(2)
C12 0.050(3) 0.057(3) 0.064(3) -0.001(2) -0.011(3) -0.021(3)
C13 0.060(4) 0.060(3) 0.073(4) 0.015(3) -0.035(3) -0.010(3)
C14 0.070(4) 0.059(3) 0.047(3) -0.010(3) -0.015(3) 0.007(3)
Fe2 0.0348(4) 0.0530(4) 0.0407(4) -0.0085(3) -0.0099(3) -0.0080(3)
N4 0.0268(18) 0.038(2) 0.046(2) -0.0028(15) -0.0039(16) -0.0070(17)
N3 0.0244(19) 0.041(2) 0.058(3) -0.0043(16) -0.0076(17) -0.0099(19)
C15 0.057(3) 0.048(3) 0.091(4) 0.008(3) -0.018(3) -0.016(3)
C16 0.035(2) 0.035(2) 0.051(3) 0.0026(19) -0.014(2) -0.012(2)
C17 0.025(2) 0.051(3) 0.057(3) 0.003(2) -0.005(2) -0.015(2)
C18 0.024(2) 0.039(2) 0.034(2) -0.0029(17) -0.0057(17) -0.0101(18)
C19 0.030(2) 0.044(3) 0.036(2) -0.0065(19) -0.0086(18) -0.009(2)
C20 0.030(2) 0.066(3) 0.045(3) -0.015(2) -0.007(2) -0.005(2)
C21 0.054(3) 0.062(3) 0.054(3) -0.032(3) -0.020(3) 0.001(3)
C22 0.066(4) 0.038(3) 0.063(3) -0.009(2) -0.021(3) -0.010(2)
C23 0.041(3) 0.040(3) 0.044(3) -0.003(2) -0.009(2) -0.011(2)
C24 0.067(5) 0.231(12) 0.044(4) -0.043(7) -0.002(4) -0.040(6)
C25 0.158(8) 0.075(5) 0.065(4) -0.032(5) -0.070(5) 0.018(4)
C26 0.051(4) 0.131(6) 0.078(5) 0.012(4) -0.035(3) -0.041(5)
C27 0.122(7) 0.088(5) 0.071(5) -0.044(5) -0.047(5) -0.012(4)
C28 0.118(8) 0.144(8) 0.105(7) 0.049(6) -0.055(6) -0.082(6)
Fe3 0.0403(4) 0.0439(4) 0.0572(4) 0.0123(3) -0.0265(3) -0.0209(3)
N5 0.035(2) 0.038(2) 0.053(2) 0.0087(17) -0.0149(18) -0.0169(18)
N6 0.0334(19) 0.037(2) 0.046(2) 0.0078(16) -0.0176(17) -0.0147(17)
C29 0.054(3) 0.051(3) 0.074(4) 0.005(2) -0.016(3) -0.033(3)
C30 0.034(2) 0.042(3) 0.052(3) 0.002(2) -0.008(2) -0.021(2)
C31 0.040(3) 0.047(3) 0.044(3) 0.002(2) -0.020(2) -0.016(2)
C32 0.025(2) 0.042(2) 0.041(2) 0.0062(18) -0.0090(18) -0.014(2)
C33 0.031(2) 0.038(2) 0.053(3) 0.0074(19) -0.018(2) -0.013(2)
C34 0.052(3) 0.047(3) 0.061(3) 0.010(2) -0.034(3) -0.021(2)
C35 0.060(3) 0.045(3) 0.088(4) 0.008(2) -0.041(3) -0.027(3)
C36 0.050(3) 0.043(3) 0.082(4) -0.002(2) -0.021(3) 0.002(3)
C37 0.043(3) 0.054(3) 0.048(3) 0.007(2) -0.014(2) -0.012(2)
C38 0.043(4) 0.116(7) 0.110(6) 0.004(4) -0.016(4) -0.006(5)
C39 0.043(3) 0.118(6) 0.119(6) 0.028(4) -0.028(4) -0.079(5)
C40 0.056(4) 0.071(4) 0.111(6) 0.026(3) -0.047(4) -0.011(4)
C41 0.048(4) 0.180(9) 0.115(6) 0.028(5) -0.046(4) -0.102(6)
C42 0.044(4) 0.071(5) 0.207(10) 0.001(3) -0.035(5) -0.063(6)
Fe4 0.0319(3) 0.0611(4) 0.0438(4) 0.0019(3) -0.0138(3) -0.0184(3)
N7 0.035(2) 0.042(2) 0.037(2) -0.0034(16) -0.0114(16) -0.0091(17)
N8 0.0308(19) 0.042(2) 0.035(2) -0.0046(16) -0.0079(15) -0.0071(16)
C43 0.096(5) 0.058(3) 0.048(3) -0.025(3) -0.008(3) -0.002(3)
C44 0.043(3) 0.035(2) 0.042(3) -0.005(2) -0.005(2) -0.005(2)
C45 0.044(3) 0.037(2) 0.047(3) -0.011(2) -0.011(2) -0.009(2)
C46 0.026(2) 0.036(2) 0.039(2) 0.0012(17) -0.0071(18) -0.0097(19)
C47 0.029(2) 0.047(3) 0.041(2) 0.0029(19) -0.0078(19) -0.013(2)
C48 0.039(3) 0.061(3) 0.048(3) -0.013(2) -0.016(2) 0.001(2)
C49 0.044(3) 0.100(5) 0.037(3) -0.010(3) -0.007(2) 0.002(3)
C50 0.045(3) 0.099(5) 0.051(3) 0.007(3) -0.007(2) -0.035(3)
C51 0.043(3) 0.059(3) 0.059(3) 0.007(2) -0.011(2) -0.029(3)
C52 0.030(3) 0.088(5) 0.134(7) -0.009(3) -0.010(3) -0.040(5)
C53 0.038(3) 0.119(6) 0.065(4) 0.016(3) -0.003(3) -0.027(4)
C54 0.052(4) 0.107(5) 0.094(5) 0.026(4) -0.026(3) -0.060(4)
C55 0.052(4) 0.081(4) 0.092(5) 0.018(3) -0.031(3) -0.022(4)
C56 0.045(3) 0.131(6) 0.078(4) 0.022(4) -0.036(3) -0.054(4)

loop_
_atom_type_symbol
_atom_type_description
_atom_type_scat_dispersion_real
_atom_type_scat_dispersion_imag
_atom_type_scat_source
C C 0.0033 0.0016 'International Tables Vol C Tables 4.2.6.8 and 6.1.1.4'
H H 0.0000 0.0000 'International Tables Vol C Tables 4.2.6.8 and 6.1.1.4'
N N 0.0061 0.0033 'International Tables Vol C Tables 4.2.6.8 and 6.1.1.4'
Fe Fe 0.3463 0.8444 'International Tables Vol C Tables 4.2.6.8 and 6.1.1.4'

loop_
_geom_angle_atom_site_label_1
_geom_angle_atom_site_label_2
_geom_angle_atom_site_label_3
_geom_angle
C11 Fe1 C6 121.7(2)
C11 Fe1 C7 158.5(2)
C6 Fe1 C7 40.4(2)
C11 Fe1 C12 40.5(2)
C6 Fe1 C12 105.9(2)
C7 Fe1 C12 123.2(2)
C11 Fe1 C8 158.5(2)
C6 Fe1 C8 68.3(2)
C7 Fe1 C8 40.5(2)
C12 Fe1 C8 160.4(2)
C11 Fe1 C10 40.3(2)
C6 Fe1 C10 158.6(2)
C7 Fe1 C10 160.1(2)
C12 Fe1 C10 67.7(2)
C8 Fe1 C10 124.3(2)
C11 Fe1 C5 105.47(19)
C6 Fe1 C5 41.06(17)
C7 Fe1 C5 68.5(2)
C12 Fe1 C5 120.1(2)
C8 Fe1 C5 68.7(2)
C10 Fe1 C5 122.90(19)
C11 Fe1 C13 67.7(2)
C6 Fe1 C13 121.8(2)
C7 Fe1 C13 109.1(2)
C12 Fe1 C13 40.2(2)
C8 Fe1 C13 125.7(2)
C10 Fe1 C13 67.4(2)
C5 Fe1 C13 156.5(2)
C11 Fe1 C9 121.8(2)
C6 Fe1 C9 68.3(2)
C7 Fe1 C9 67.9(2)
C12 Fe1 C9 156.7(2)
C8 Fe1 C9 40.49(19)
C10 Fe1 C9 109.0(2)
C5 Fe1 C9 40.69(18)
C13 Fe1 C9 162.0(2)
C11 Fe1 C14 68.1(2)
C6 Fe1 C14 158.2(2)
C7 Fe1 C14 124.2(2)
C12 Fe1 C14 67.8(2)
C8 Fe1 C14 110.1(2)
C10 Fe1 C14 40.4(2)
C5 Fe1 C14 160.4(2)
C13 Fe1 C14 40.0(2)
C9 Fe1 C14 125.7(2)
C2 N1 N2 106.2(4)
C4 N2 N1 111.3(4)
C4 N2 H2N 131(4)
N1 N2 H2N 117(4)
C2 C1 H1A 109.5
C2 C1 H1B 109.5
H1A C1 H1B 109.5
C2 C1 H1C 109.5
H1A C1 H1C 109.5
H1B C1 H1C 109.5
N1 C2 C3 109.6(4)
N1 C2 C1 121.6(4)
C3 C2 C1 128.9(4)
C4 C3 C2 106.8(4)
C4 C3 H3 126.6
C2 C3 H3 126.6
N2 C4 C3 106.0(4)
N2 C4 C5 123.4(4)
C3 C4 C5 130.5(4)
C9 C5 C6 106.9(4)
C9 C5 C4 128.6(4)
C6 C5 C4 124.6(4)
C9 C5 Fe1 69.9(3)
C6 C5 Fe1 69.1(3)
C4 C5 Fe1 125.7(3)
C7 C6 C5 108.3(5)
C7 C6 Fe1 70.0(3)
C5 C6 Fe1 69.9(3)
C7 C6 H6 125.9
C5 C6 H6 125.9
Fe1 C6 H6 125.9
C6 C7 C8 108.6(4)
C6 C7 Fe1 69.6(3)
C8 C7 Fe1 69.8(3)
C6 C7 H7 125.7
C8 C7 H7 125.7
Fe1 C7 H7 126.4
C7 C8 C9 107.7(5)
C7 C8 Fe1 69.7(3)
C9 C8 Fe1 70.2(3)
C7 C8 H8 126.1
C9 C8 H8 126.1
Fe1 C8 H8 125.6
C8 C9 C5 108.5(4)
C8 C9 Fe1 69.4(3)
C5 C9 Fe1 69.4(3)
C8 C9 H9 125.7
C5 C9 H9 125.7
Fe1 C9 H9 127.1
C11 C10 C14 108.3(5)
C11 C10 Fe1 69.2(3)
C14 C10 Fe1 70.2(3)
C11 C10 H10 125.8
C14 C10 H10 125.8
Fe1 C10 H10 126.3
C10 C11 C12 108.1(4)
C10 C11 Fe1 70.5(3)
C12 C11 Fe1 70.3(3)
C10 C11 H11 125.9
C12 C11 H11 125.9
Fe1 C11 H11 124.8
C13 C12 C11 107.6(5)
C13 C12 Fe1 70.1(3)
C11 C12 Fe1 69.1(3)
C13 C12 H12 126.2
C11 C12 H12 126.2
Fe1 C12 H12 126.1
C14 C13 C12 108.9(5)
C14 C13 Fe1 70.3(3)
C12 C13 Fe1 69.7(3)
C14 C13 H13 125.6
C12 C13 H13 125.6
Fe1 C13 H13 126.1
C13 C14 C10 107.1(5)
C13 C14 Fe1 69.7(3)
C10 C14 Fe1 69.4(3)
C13 C14 H14 126.4
C10 C14 H14 126.4
Fe1 C14 H14 126.0
C28 Fe2 C24 39.5(3)
C28 Fe2 C27 39.1(3)
C24 Fe2 C27 66.4(3)
C28 Fe2 C26 65.9(3)
C24 Fe2 C26 67.3(3)
C27 Fe2 C26 38.9(3)
C28 Fe2 C25 66.7(3)
C24 Fe2 C25 40.6(3)
C27 Fe2 C25 66.5(3)
C26 Fe2 C25 40.3(3)
C28 Fe2 C22 172.5(4)
C24 Fe2 C22 134.6(4)
C27 Fe2 C22 147.9(3)
C26 Fe2 C22 118.1(3)
C25 Fe2 C22 111.7(3)
C28 Fe2 C23 145.9(4)
C24 Fe2 C23 174.0(4)
C27 Fe2 C23 116.3(3)
C26 Fe2 C23 111.1(2)
C25 Fe2 C23 134.5(3)
C22 Fe2 C23 40.40(18)
C28 Fe2 C21 132.8(4)
C24 Fe2 C21 110.1(3)
C27 Fe2 C21 170.7(3)
C26 Fe2 C21 149.0(3)
C25 Fe2 C21 117.0(3)
C22 Fe2 C21 40.5(2)
C23 Fe2 C21 68.1(2)
C28 Fe2 C20 108.6(3)
C24 Fe2 C20 114.4(3)
C27 Fe2 C20 131.6(3)
C26 Fe2 C20 169.9(3)
C25 Fe2 C20 147.0(3)
C22 Fe2 C20 68.4(2)
C23 Fe2 C20 68.31(19)
C21 Fe2 C20 40.81(19)
C28 Fe2 C19 114.2(3)
C24 Fe2 C19 144.7(4)
C27 Fe2 C19 109.0(2)
C26 Fe2 C19 132.3(3)
C25 Fe2 C19 172.2(3)
C22 Fe2 C19 68.45(19)
C23 Fe2 C19 40.70(17)
C21 Fe2 C19 68.52(18)
C20 Fe2 C19 40.75(17)
C18 N4 N3 104.3(3)
C16 N3 N4 113.2(4)
C16 N3 H3N 129(4)
N4 N3 H3N 117(4)
C16 C15 H15A 109.5
C16 C15 H15B 109.5
H15A C15 H15B 109.5
C16 C15 H15C 109.5
H15A C15 H15C 109.5
H15B C15 H15C 109.5
N3 C16 C17 106.2(4)
N3 C16 C15 121.9(4)
C17 C16 C15 131.8(4)
C16 C17 C18 105.5(4)
C16 C17 H17 127.2
C18 C17 H17 127.2
N4 C18 C17 110.6(4)
N4 C18 C19 120.8(4)
C17 C18 C19 128.5(4)
C23 C19 C20 107.3(4)
C23 C19 C18 127.6(4)
C20 C19 C18 125.1(4)
C23 C19 Fe2 69.3(2)
C20 C19 Fe2 69.5(2)
C18 C19 Fe2 127.1(3)
C21 C20 C19 107.8(4)
C21 C20 Fe2 69.5(3)
C19 C20 Fe2 69.8(2)
C21 C20 H20 126.1
C19 C20 H20 126.1
Fe2 C20 H20 126.2
C22 C21 C20 108.1(4)
C22 C21 Fe2 69.6(3)
C20 C21 Fe2 69.7(3)
C22 C21 H21 126.0
C20 C21 H21 126.0
Fe2 C21 H21 126.3
C23 C22 C21 108.1(4)
C23 C22 Fe2 69.8(3)
C21 C22 Fe2 69.9(3)
C23 C22 H22 125.9
C21 C22 H22 125.9
Fe2 C22 H22 125.9
C22 C23 C19 108.7(4)
C22 C23 Fe2 69.8(3)
C19 C23 Fe2 70.0(3)
C22 C23 H23 125.7
C19 C23 H23 125.7
Fe2 C23 H23 126.1
C28 C24 C25 107.3(7)
C28 C24 Fe2 70.2(4)
C25 C24 Fe2 70.5(4)
C28 C24 H24 126.4
C25 C24 H24 126.4
Fe2 C24 H24 124.5
C26 C25 C24 106.4(7)
C26 C25 Fe2 69.9(3)
C24 C25 Fe2 68.9(4)
C26 C25 H25 126.8
C24 C25 H25 126.8
Fe2 C25 H25 126.0
C27 C26 C25 107.8(7)
C27 C26 Fe2 70.0(4)
C25 C26 Fe2 69.9(4)
C27 C26 H26 126.1
C25 C26 H26 126.1
Fe2 C26 H26 125.6
C28 C27 C26 109.2(7)
C28 C27 Fe2 70.1(4)
C26 C27 Fe2 71.1(4)
C28 C27 H27 125.4
C26 C27 H27 125.4
Fe2 C27 H27 125.0
C27 C28 C24 109.3(8)
C27 C28 Fe2 70.8(4)
C24 C28 Fe2 70.3(5)
C27 C28 H28 125.4
C24 C28 H28 125.4
Fe2 C28 H28 125.1
C41 Fe3 C38 66.6(3)
C41 Fe3 C42 39.5(3)
C38 Fe3 C42 39.6(3)
C41 Fe3 C35 152.6(4)
C38 Fe3 C35 129.4(3)
C42 Fe3 C35 166.6(4)
C41 Fe3 C40 40.7(3)
C38 Fe3 C40 66.9(3)
C42 Fe3 C40 67.3(3)
C35 Fe3 C40 118.9(2)
C41 Fe3 C39 67.1(3)
C38 Fe3 C39 39.1(3)
C42 Fe3 C39 66.3(3)
C35 Fe3 C39 109.9(2)
C40 Fe3 C39 40.1(3)
C41 Fe3 C36 119.1(3)
C38 Fe3 C36 166.6(3)
C42 Fe3 C36 152.0(4)
C35 Fe3 C36 40.3(2)
C40 Fe3 C36 108.7(2)
C39 Fe3 C36 129.6(3)
C41 Fe3 C37 107.8(2)
C38 Fe3 C37 151.7(3)
C42 Fe3 C37 118.1(3)
C35 Fe3 C37 68.7(2)
C40 Fe3 C37 128.2(3)
C39 Fe3 C37 166.8(3)
C36 Fe3 C37 41.0(2)
C41 Fe3 C34 165.5(3)
C38 Fe3 C34 109.5(3)
C42 Fe3 C34 128.7(3)
C35 Fe3 C34 40.60(19)
C40 Fe3 C34 152.3(3)
C39 Fe3 C34 119.5(2)
C36 Fe3 C34 68.1(2)
C37 Fe3 C34 68.6(2)
C41 Fe3 C33 127.6(3)
C38 Fe3 C33 118.8(3)
C42 Fe3 C33 108.3(2)
C35 Fe3 C33 68.55(19)
C40 Fe3 C33 166.1(3)
C39 Fe3 C33 151.8(3)
C36 Fe3 C33 68.57(19)
C37 Fe3 C33 40.96(17)
C34 Fe3 C33 40.66(18)
C30 N5 N6 112.2(4)
C30 N5 H5N 127(4)
N6 N5 H5N 120(4)
C32 N6 N5 104.8(3)
C30 C29 H29A 109.5
C30 C29 H29B 109.5
H29A C29 H29B 109.5
C30 C29 H29C 109.5
H29A C29 H29C 109.5
H29B C29 H29C 109.5
N5 C30 C31 106.4(4)
N5 C30 C29 121.9(4)
C31 C30 C29 131.7(4)
C30 C31 C32 106.1(4)
C30 C31 H31 126.9
C32 C31 H31 126.9
N6 C32 C31 110.4(4)
N6 C32 C33 118.9(4)
C31 C32 C33 130.7(4)
C34 C33 C37 107.4(4)
C34 C33 C32 126.0(4)
C37 C33 C32 126.7(4)
C34 C33 Fe3 69.3(2)
C37 C33 Fe3 69.0(2)
C32 C33 Fe3 127.1(3)
C35 C34 C33 108.4(4)
C35 C34 Fe3 69.3(3)
C33 C34 Fe3 70.0(2)
C35 C34 H34 125.8
C33 C34 H34 125.8
Fe3 C34 H34 125.8
C36 C35 C34 108.4(5)
C36 C35 Fe3 70.0(3)
C34 C35 Fe3 70.1(3)
C36 C35 H35 125.8
C34 C35 H35 125.8
Fe3 C35 H35 125.8
C35 C36 C37 108.5(4)
C35 C36 Fe3 69.7(3)
C37 C36 Fe3 69.6(3)
C35 C36 H36 125.7
C37 C36 H36 125.7
Fe3 C36 H36 125.7
C36 C37 C33 107.4(5)
C36 C37 Fe3 69.4(3)
C33 C37 Fe3 70.0(3)
C36 C37 H37 126.3
C33 C37 H37 126.3
Fe3 C37 H37 126.3
C39 C38 C42 108.8(7)
C39 C38 Fe3 70.8(4)
C42 C38 Fe3 70.3(4)
C39 C38 H38 125.6
C42 C38 H38 125.6
Fe3 C38 H38 125.6
C38 C39 C40 108.7(6)
C38 C39 Fe3 70.1(4)
C40 C39 Fe3 69.8(3)
C38 C39 H39 125.6
C40 C39 H39 125.6
Fe3 C39 H39 125.6
C39 C40 C41 106.1(6)
C39 C40 Fe3 70.1(3)
C41 C40 Fe3 69.2(3)
C39 C40 H40 126.9
C41 C40 H40 126.9
Fe3 C40 H40 126.9
C42 C41 C40 108.2(7)
C42 C41 Fe3 70.6(4)
C40 C41 Fe3 70.1(3)
C42 C41 H41 125.9
C40 C41 H41 125.9
Fe3 C41 H41 125.9
C41 C42 C38 108.3(7)
C41 C42 Fe3 69.9(4)
C38 C42 Fe3 70.1(4)
C41 C42 H42 125.9
C38 C42 H42 125.9
Fe3 C42 H42 125.9
C53 Fe4 C52 40.9(3)
C53 Fe4 C56 67.7(3)
C52 Fe4 C56 40.2(3)
C53 Fe4 C50 151.8(3)
C52 Fe4 C50 117.9(3)
C56 Fe4 C50 108.9(2)
C53 Fe4 C49 165.8(3)
C52 Fe4 C49 152.3(3)
C56 Fe4 C49 119.6(2)
C50 Fe4 C49 40.9(2)
C53 Fe4 C51 118.5(3)
C52 Fe4 C51 107.9(2)
C56 Fe4 C51 128.4(2)
C50 Fe4 C51 40.1(2)
C49 Fe4 C51 67.8(2)
C53 Fe4 C48 127.6(2)
C52 Fe4 C48 165.8(3)
C56 Fe4 C48 152.5(3)
C50 Fe4 C48 68.8(2)
C49 Fe4 C48 40.5(2)
C51 Fe4 C48 68.5(2)
C53 Fe4 C54 39.5(2)
C52 Fe4 C54 67.4(3)
C56 Fe4 C54 67.1(2)
C50 Fe4 C54 167.3(3)
C49 Fe4 C54 129.4(3)
C51 Fe4 C54 151.8(3)
C48 Fe4 C54 108.8(2)
C53 Fe4 C55 67.4(3)
C52 Fe4 C55 67.6(3)
C56 Fe4 C55 39.9(2)
C50 Fe4 C55 129.1(3)
C49 Fe4 C55 109.6(3)
C51 Fe4 C55 166.2(2)
C48 Fe4 C55 119.1(2)
C54 Fe4 C55 40.2(2)
C53 Fe4 C47 107.6(2)
C52 Fe4 C47 127.7(3)
C56 Fe4 C47 166.0(3)
C50 Fe4 C47 68.62(19)
C49 Fe4 C47 68.22(19)
C51 Fe4 C47 40.94(18)
C48 Fe4 C47 40.76(17)
C54 Fe4 C47 118.3(2)
C55 Fe4 C47 152.1(2)
N8 N7 C44 111.3(4)
N8 N7 H7N 119(4)
C44 N7 H7N 129(4)
C46 N8 N7 106.1(3)
C44 C43 H43A 109.5
C44 C43 H43B 109.5
H43A C43 H43B 109.5
C44 C43 H43C 109.5
H43A C43 H43C 109.5
H43B C43 H43C 109.5
N7 C44 C45 106.9(4)
N7 C44 C43 121.0(4)
C45 C44 C43 132.1(4)
C44 C45 C46 106.2(4)
C44 C45 H45 126.9
C46 C45 H45 126.9
N8 C46 C45 109.5(4)
N8 C46 C47 120.7(4)
C45 C46 C47 129.8(4)
C48 C47 C51 107.1(4)
C48 C47 C46 126.9(4)
C51 C47 C46 126.1(4)
C48 C47 Fe4 69.4(2)
C51 C47 Fe4 69.0(3)
C46 C47 Fe4 126.3(3)
C49 C48 C47 107.6(5)
C49 C48 Fe4 69.3(3)
C47 C48 Fe4 69.9(3)
C49 C48 H48 126.2
C47 C48 H48 126.2
Fe4 C48 H48 126.1
C48 C49 C50 108.8(5)
C48 C49 Fe4 70.1(3)
C50 C49 Fe4 69.5(3)
C48 C49 H49 125.6
C50 C49 H49 125.6
Fe4 C49 H49 126.4
C51 C50 C49 107.5(5)
C51 C50 Fe4 70.1(3)
C49 C50 Fe4 69.6(3)
C51 C50 H50 126.2
C49 C50 H50 126.2
Fe4 C50 H50 125.6
C50 C51 C47 109.0(5)
C50 C51 Fe4 69.8(3)
C47 C51 Fe4 70.0(3)
C50 C51 H51 125.5
C47 C51 H51 125.5
Fe4 C51 H51 126.3
C56 C52 C53 106.9(6)
C56 C52 Fe4 70.0(3)
C53 C52 Fe4 69.4(3)
C56 C52 H52 126.6
C53 C52 H52 126.6
Fe4 C52 H52 125.6
C54 C53 C52 108.2(6)
C54 C53 Fe4 71.0(4)
C52 C53 Fe4 69.7(3)
C54 C53 H53 125.9
C52 C53 H53 125.9
Fe4 C53 H53 125.0
C53 C54 C55 108.6(6)
C53 C54 Fe4 69.5(3)
C55 C54 Fe4 69.9(3)
C53 C54 H54 125.7
C55 C54 H54 125.7
Fe4 C54 H54 126.5
C56 C55 C54 107.4(6)
C56 C55 Fe4 69.5(3)
C54 C55 Fe4 69.9(3)
C56 C55 H55 126.3
C54 C55 H55 126.3
Fe4 C55 H55 125.8
C55 C56 C52 108.9(6)
C55 C56 Fe4 70.6(3)
C52 C56 Fe4 69.8(3)
C55 C56 H56 125.6
C52 C56 H56 125.6
Fe4 C56 H56 125.6

loop_
_geom_bond_atom_site_label_1
_geom_bond_atom_site_label_2
_geom_bond_distance
_geom_bond_publ_flag
Fe1 C11 2.027(5) ?
Fe1 C6 2.037(5) ?
Fe1 C7 2.041(5) ?
Fe1 C12 2.043(5) ?
Fe1 C8 2.043(5) ?
Fe1 C10 2.044(5) ?
Fe1 C5 2.047(5) ?
Fe1 C13 2.048(5) ?
Fe1 C9 2.054(5) ?
Fe1 C14 2.055(5) ?
N1 N2 1.362(5) y
N1 C2 1.331(6) y
N2 C4 1.357(5) y
N2 H2N 0.84(3) ?
C1 C2 1.493(7) y
C1 H1A 0.9600 ?
C1 H1B 0.9600 ?
C1 H1C 0.9600 ?
C2 C3 1.401(6) y
C3 C4 1.372(6) y
C3 H3 0.9300 ?
C4 C5 1.453(6) y
C5 C9 1.426(7) ?
C5 C6 1.432(6) ?
C6 C7 1.407(7) ?
C6 H6 0.9300 ?
C7 C8 1.414(8) ?
C7 H7 0.9300 ?
C8 C9 1.418(7) ?
C8 H8 0.9300 ?
C9 H9 0.9300 ?
C10 C11 1.402(7) ?
C10 C14 1.416(7) ?
C10 H10 0.9300 ?
C11 C12 1.409(7) ?
C11 H11 0.9300 ?
C12 C13 1.406(7) ?
C12 H12 0.9300 ?
C13 C14 1.405(8) ?
C13 H13 0.9300 ?
C14 H14 0.9300 ?
Fe2 C28 2.008(7) ?
Fe2 C24 2.009(6) ?
Fe2 C27 2.016(6) ?
Fe2 C26 2.029(5) ?
Fe2 C25 2.030(6) ?
Fe2 C22 2.034(5) ?
Fe2 C23 2.035(5) ?
Fe2 C21 2.037(5) ?
Fe2 C20 2.041(5) ?
Fe2 C19 2.045(4) ?
N3 N4 1.350(5) y
N3 C16 1.325(6) y
N3 H3N 0.84(6) ?
N4 C18 1.339(5) y
C15 C16 1.491(6) y
C15 H15A 0.9600 ?
C15 H15B 0.9600 ?
C15 H15C 0.9600 ?
C16 C17 1.380(6) y
C17 C18 1.391(6) y
C17 H17 0.9300 ?
C18 C19 1.462(6) y
C19 C23 1.419(6) ?
C19 C20 1.423(6) ?
C20 C21 1.422(7) ?
C20 H20 0.9300 ?
C21 C22 1.410(7) ?
C21 H21 0.9300 ?
C22 C23 1.405(6) ?
C22 H22 0.9300 ?
C23 H23 0.9300 ?
C24 C28 1.357(11) ?
C24 C25 1.400(11) ?
C24 H24 0.9300 ?
C25 C26 1.397(10) ?
C25 H25 0.9300 ?
C26 C27 1.349(9) ?
C26 H26 0.9300 ?
C27 C28 1.347(11) ?
C27 H27 0.9300 ?
C28 H28 0.9300 ?
Fe3 C41 2.019(5) ?
Fe3 C38 2.025(7) ?
Fe3 C42 2.028(6) ?
Fe3 C35 2.030(5) ?
Fe3 C40 2.030(5) ?
Fe3 C39 2.034(6) ?
Fe3 C36 2.035(5) ?
Fe3 C37 2.037(5) ?
Fe3 C34 2.041(4) ?
Fe3 C33 2.051(4) ?
N5 N6 1.355(5) y
N5 H5N 0.83(6) ?
N5 C30 1.346(6) y
N6 C32 1.341(5) y
C29 C30 1.487(6) y
C29 H29A 0.9600 ?
C29 H29B 0.9600 ?
C29 H29C 0.9600 ?
C30 C31 1.369(6) y
C31 C32 1.394(6) y
C31 H31 0.9300 ?
C32 C33 1.462(6) y
C33 C34 1.422(6) ?
C33 C37 1.430(6) ?
C34 C35 1.412(7) ?
C34 H34 0.9800 ?
C35 C36 1.400(8) ?
C35 H35 0.9800 ?
C36 C37 1.426(7) ?
C36 H36 0.9800 ?
C37 H37 0.9800 ?
C38 C39 1.359(9) ?
C38 C42 1.374(10) ?
C38 H38 0.9800 ?
C39 C40 1.392(9) ?
C39 H39 0.9800 ?
C40 C41 1.409(9) ?
C40 H40 0.9800 ?
C41 C42 1.366(11) ?
C41 H41 0.9800 ?
C42 H42 0.9800 ?
Fe4 C53 2.025(6) ?
Fe4 C52 2.028(5) ?
Fe4 C56 2.031(5) ?
Fe4 C50 2.032(5) ?
Fe4 C49 2.033(5) ?
Fe4 C51 2.037(5) ?
Fe4 C48 2.043(5) ?
Fe4 C54 2.044(6) ?
Fe4 C55 2.044(6) ?
Fe4 C47 2.050(4) ?
N7 N8 1.347(5) y
N7 C44 1.349(5) y
N7 H7N 0.87(6) ?
N8 C46 1.345(5) y
C43 C44 1.496(6) y
C43 H43A 0.9600 ?
C43 H43B 0.9600 ?
C43 H43C 0.9600 ?
C44 C45 1.370(6) y
C45 C46 1.394(6) y
C45 H45 0.9300 ?
C46 C47 1.458(6) y
C47 C48 1.425(6) ?
C47 C51 1.429(6) ?
C48 C49 1.413(7) ?
C48 H48 0.9300 ?
C49 C50 1.420(8) ?
C49 H49 0.9300 ?
C50 C51 1.396(7) ?
C50 H50 0.9300 ?
C51 H51 0.9300 ?
C52 C56 1.395(9) ?
C52 C53 1.417(9) ?
C52 H52 0.9300 ?
C53 C54 1.374(9) ?
C53 H53 0.9300 ?
C54 C55 1.404(8) ?
C54 H54 0.9300 ?
C55 C56 1.390(8) ?
C55 H55 0.9300 ?
C56 H56 0.9300 ?

loop_
_geom_hbond_atom_site_label_D
_geom_hbond_atom_site_label_H
_geom_hbond_atom_site_label_A
_geom_hbond_site_symmetry_A
_geom_hbond_distance_DH
_geom_hbond_distance_HA
_geom_hbond_distance_DA
_geom_hbond_angle_DHA
_geom_hbond_publ_flag
N2 H2N N4 . 0.84(5) 2.07(5) 2.896(5) 168(5) y
N3 H3N N8 . 0.85(7) 1.99(7) 2.812(6) 165(7) y
N5 H5N N1 . 0.83(7) 2.11(7) 2.900(5) 160(7) y
N7 H7N N6 . 0.88(7) 2.06(6) 2.915(5) 166(6) y
C1 H1B Cg1 2_666 0.96 3.00 3.554(6) 118 y
C1 H1B Cg10 2_666 0.96 2.98 3.496(6) 115 y
C51 H51 Cg3 1_545 0.93 2.86 3.674(6) 146 y
